data_8106222
loop_
_publ_author_name
'Wen, Zhi-Hui'
'Zhao, Xiao-Xi'
'Zhao, Dan'

_publ_section_title
;
 Crystal structure of poly[tetraaqua-(\m4-oxalato-\k4
 O,O&#x2032;:O&#x2032;&#x2032;,O&#x2032;&#x2032;&#x2032;)-(\m8-benzene-1,2,4,5-tetracarboxylato-\k8
 O 1:O 2:O 3:O 4:O 5:O 6:O 7:O 8)yttrium(III)], C6H5O8Y
;
_journal_issue 4
_journal_name_full 'Zeitschrift f\"ur Kristallographie - New Crystal Structures'
_journal_page_first 583
_journal_page_last 584
_journal_paper_doi 10.1515/ncrs-2017-0344
_journal_volume 233
_journal_year 2018
_chemical_formula_sum 'C6 H5 O8 Y'
_chemical_formula_weight 294.01
_space_group_crystal_system triclinic
_space_group_IT_number 2
_space_group_name_Hall '-P 1'
_space_group_name_H-M_alt 'P -1'
_atom_sites_solution_hydrogens mixed
_cell_angle_alpha 111.018(6)
_cell_angle_beta 109.850(4)
_cell_angle_gamma 91.866(6)
_cell_formula_units_Z 2
_cell_length_a 6.2090(17)
_cell_length_b 8.573(4)
_cell_length_c 8.863(2)
_cell_measurement_reflns_used 219
_cell_measurement_temperature 296(2)
_cell_measurement_theta_max 24.56
_cell_measurement_theta_min 2.07
_cell_volume 407.8(2)
_computing_cell_refinement 'SAINT [11]'
_computing_data_collection 'SMART Apex2 [11]'
_computing_data_reduction 'SAINT [11]'
_computing_molecular_graphics 'SHELXL [12]'
_computing_publication_material 'SHELXTL [12]'
_computing_structure_refinement 'SHELXL-2014/7 [12]'
_computing_structure_solution 'SHELXS [12]'
_diffrn_ambient_temperature 296(2)
_diffrn_detector_area_resol_mean 83.33
_diffrn_measured_fraction_theta_full 0.985
_diffrn_measured_fraction_theta_max 0.921
_diffrn_measurement_device_type 'Bruker Smart Apex2 CCD area detector [10]'
_diffrn_measurement_method '\w scans'
_diffrn_radiation_type MoK\a
_diffrn_radiation_wavelength 0.71073
_diffrn_reflns_av_R_equivalents 0.0209
_diffrn_reflns_av_unetI/netI 0.0507
_diffrn_reflns_Laue_measured_fraction_full 0.985
_diffrn_reflns_Laue_measured_fraction_max 0.921
_diffrn_reflns_limit_h_max 7
_diffrn_reflns_limit_h_min -8
_diffrn_reflns_limit_k_max 5
_diffrn_reflns_limit_k_min -11
_diffrn_reflns_limit_l_max 11
_diffrn_reflns_limit_l_min -10
_diffrn_reflns_number 2579
_diffrn_reflns_point_group_measured_fraction_full 0.985
_diffrn_reflns_point_group_measured_fraction_max 0.921
_diffrn_reflns_theta_full 25.242
_diffrn_reflns_theta_max 28.182
_diffrn_reflns_theta_min 2.585
_diffrn_source 'fine-focus sealed tube'
_exptl_absorpt_coefficient_mu 7.177
_exptl_absorpt_correction_T_max 0.834
_exptl_absorpt_correction_T_min 0.519
_exptl_absorpt_correction_type multi-scan
_exptl_crystal_colour colorless
_exptl_crystal_density_diffrn 2.395
_exptl_crystal_description block
_exptl_crystal_F_000 288
_exptl_crystal_size_max 0.200
_exptl_crystal_size_mid 0.150
_exptl_crystal_size_min 0.150
_refine_diff_density_max 0.927
_refine_diff_density_min -0.851
_refine_diff_density_rms 0.229
_refine_ls_extinction_coef 0.054(7)
_refine_ls_extinction_expression Fc^*^=kFc[1+0.001xFc^2^\l^3^/sin(2\q)]^-1/4^
_refine_ls_extinction_method 'SHELXL-2016/6 (Sheldrick 2016)'
_refine_ls_goodness_of_fit_ref 1.143
_refine_ls_hydrogen_treatment constr
_refine_ls_matrix_type full
_refine_ls_number_parameters 137
_refine_ls_number_reflns 1846
_refine_ls_number_restraints 0
_refine_ls_restrained_S_all 1.143
_refine_ls_R_factor_all 0.0558
_refine_ls_R_factor_gt 0.0435
_refine_ls_shift/su_max 0.000
_refine_ls_shift/su_mean 0.000
_refine_ls_structure_factor_coef Fsqd
_refine_ls_weighting_details 'w=1/[\s^2^(Fo^2^)+(0.0723P)^2^+1.3919P] where P=(Fo^2^+2Fc^2^)/3'
_refine_ls_weighting_scheme calc
_refine_ls_wR_factor_gt 0.1155
_refine_ls_wR_factor_ref 0.1332
_reflns_Friedel_coverage 0.000
_reflns_Friedel_fraction_full .
_reflns_Friedel_fraction_max .
_reflns_number_gt 1594
_reflns_number_total 1846
_reflns_threshold_expression 'I > 2\s(I)'
_cod_data_source_file suppl_ncrs-2017-0344_suppl.cif
_cod_data_source_block a
_cod_database_code 8106222
_shelx_space_group_comment
;
The symmetry employed for this shelxl refinement is uniquely defined
by the following loop, which should always be used as a source of
symmetry information in preference to the above space-group names.
They are only intended as comments.
;
_shelx_estimated_absorpt_t_min 0.328
_shelx_estimated_absorpt_t_max 0.813
_publcif_info_exptl_table_max_cols 4
_publcif_info_exptl_table_use_headnotes n
_publcif_funding_html
;
;

loop_
_space_group_symop_operation_xyz
'x, y, z'
'-x, -y, -z'

loop_
_atom_site_label
_atom_site_type_symbol
_atom_site_fract_x
_atom_site_fract_y
_atom_site_fract_z
_atom_site_U_iso_or_equiv
_atom_site_adp_type
_atom_site_occupancy
_atom_site_site_symmetry_order
_atom_site_calc_flag
_atom_site_refinement_flags_posn
_atom_site_refinement_flags_adp
_atom_site_refinement_flags_occupancy
_atom_site_disorder_assembly
_atom_site_disorder_group
Y1 Y -1.18996(9) 0.35228(7) -0.81616(7) 0.0106(2) Uani 1 1 d . . . . .
C1 C -0.3644(13) 0.9862(9) -0.5977(9) 0.0263(14) Uani 1 1 d . . . . .
H1 H -0.274567 0.977428 -0.664676 0.032 Uiso 1 1 calc R U . . .
C2 C -0.5079(12) 0.8424(9) -0.6264(9) 0.0242(14) Uani 1 1 d . . . . .
C3 C -0.6474(12) 0.8567(9) -0.5293(9) 0.0239(14) Uani 1 1 d . . . . .
C4 C -0.8150(12) 0.7052(9) -0.5612(9) 0.0250(14) Uani 1 1 d . . . . .
C5 C -0.5006(11) 0.6737(8) -0.7612(8) 0.0218(13) Uani 1 1 d . . . . .
C6 C -1.3928(13) -0.0381(9) -1.0120(9) 0.0269(15) Uani 1 1 d . . . . .
O1 O -0.8143(10) 0.6751(7) -0.4332(7) 0.0357(13) Uani 1 1 d . . . . .
O2 O -0.9474(9) 0.6188(7) -0.7160(7) 0.0343(12) Uani 1 1 d . . . . .
O3 O -0.5788(10) 0.6528(8) -0.9171(7) 0.0386(13) Uani 1 1 d . . . . .
O4 O -0.4014(9) 0.5687(7) -0.7024(7) 0.0317(12) Uani 1 1 d . . . . .
O5 O -1.2015(9) 0.0589(7) -0.9381(8) 0.0381(13) Uani 1 1 d . . . . .
O6 O -1.4317(10) -0.1955(7) -1.1041(7) 0.0360(13) Uani 1 1 d . . . . .
O7 O -0.8120(9) 0.3090(8) -0.6656(7) 0.0390(13) Uani 1 1 d . . . . .
O8 O -0.9711(10) 0.3167(8) -0.9924(7) 0.0396(14) Uani 1 1 d . . . . .
H8A H -1.030843 0.328902 -1.102652 0.047 Uiso 1 1 d R U . . .
H8B H -0.815473 0.295872 -0.942332 0.047 Uiso 1 1 d R U . . .
H7B H -0.714603 0.374022 -0.543962 0.047 Uiso 1 1 d R U . . .
H7A H -0.682813 0.311102 -0.697523 0.047 Uiso 1 1 d R U . . .

loop_
_atom_site_aniso_label
_atom_site_aniso_U_11
_atom_site_aniso_U_22
_atom_site_aniso_U_33
_atom_site_aniso_U_23
_atom_site_aniso_U_13
_atom_site_aniso_U_12
Y1 0.0112(3) 0.0098(3) 0.0102(3) 0.0035(2) 0.0040(2) -0.00011(18)
C1 0.033(4) 0.021(3) 0.028(3) 0.009(3) 0.015(3) 0.003(3)
C2 0.025(3) 0.025(3) 0.022(3) 0.010(3) 0.007(3) 0.007(3)
C3 0.023(3) 0.024(3) 0.026(3) 0.008(3) 0.013(3) 0.003(3)
C4 0.027(3) 0.024(3) 0.026(3) 0.012(3) 0.012(3) 0.008(3)
C5 0.021(3) 0.022(3) 0.023(3) 0.008(3) 0.010(3) 0.003(3)
C6 0.029(4) 0.022(3) 0.033(4) 0.011(3) 0.014(3) 0.003(3)
O1 0.047(3) 0.036(3) 0.031(3) 0.015(2) 0.021(2) 0.003(3)
O2 0.032(3) 0.032(3) 0.031(3) 0.010(2) 0.005(2) -0.009(2)
O3 0.044(3) 0.044(3) 0.027(3) 0.014(2) 0.011(2) 0.018(3)
O4 0.037(3) 0.030(3) 0.030(3) 0.013(2) 0.013(2) 0.010(2)
O5 0.025(3) 0.033(3) 0.054(4) 0.012(3) 0.017(3) 0.006(2)
O6 0.034(3) 0.024(3) 0.041(3) 0.003(2) 0.015(2) 0.000(2)
O7 0.030(3) 0.054(4) 0.032(3) 0.016(3) 0.012(2) 0.015(3)
O8 0.036(3) 0.057(4) 0.039(3) 0.028(3) 0.021(3) 0.020(3)

loop_
_atom_type_symbol
_atom_type_description
_atom_type_scat_dispersion_real
_atom_type_scat_dispersion_imag
_atom_type_scat_source
C C 0.0033 0.0016 'International Tables Vol C Tables 4.2.6.8 and 6.1.1.4'
O O 0.0106 0.0060 'International Tables Vol C Tables 4.2.6.8 and 6.1.1.4'
H H 0.0000 0.0000 'International Tables Vol C Tables 4.2.6.8 and 6.1.1.4'
Y Y -2.7962 3.5667 'International Tables Vol C Tables 4.2.6.8 and 6.1.1.4'

loop_
_geom_angle_atom_site_label_1
_geom_angle_atom_site_label_2
_geom_angle_atom_site_label_3
_geom_angle
_geom_angle_site_symmetry_1
_geom_angle_site_symmetry_3
O3 Y1 O1 145.2(2) 2_363 2_364
O3 Y1 O5 90.9(2) 2_363 .
O1 Y1 O5 88.2(2) 2_364 .
O3 Y1 O8 70.6(2) 2_363 .
O1 Y1 O8 141.7(2) 2_364 .
O5 Y1 O8 75.2(2) . .
O3 Y1 O2 96.9(2) 2_363 .
O1 Y1 O2 104.82(19) 2_364 .
O5 Y1 O2 142.4(2) . .
O8 Y1 O2 72.9(2) . .
O3 Y1 O7 141.3(2) 2_363 .
O1 Y1 O7 71.4(2) 2_364 .
O5 Y1 O7 74.8(2) . .
O8 Y1 O7 71.00(19) . .
O2 Y1 O7 76.3(2) . .
O3 Y1 O6 72.6(2) 2_363 2_253
O1 Y1 O6 74.8(2) 2_364 2_253
O5 Y1 O6 68.38(18) . 2_253
O8 Y1 O6 126.8(2) . 2_253
O2 Y1 O6 148.8(2) . 2_253
O7 Y1 O6 130.0(2) . 2_253
O3 Y1 O4 84.53(19) 2_363 1_455
O1 Y1 O4 76.12(19) 2_364 1_455
O5 Y1 O4 143.86(19) . 1_455
O8 Y1 O4 135.0(2) . 1_455
O2 Y1 O4 73.70(19) . 1_455
O7 Y1 O4 127.64(19) . 1_455
O6 Y1 O4 76.08(19) 2_253 1_455
C2 C1 C3 121.3(7) . 2_474
C2 C1 H1 119.4 . .
C3 C1 H1 119.4 2_474 .
C1 C2 C3 119.3(6) . .
C1 C2 C5 117.9(6) . .
C3 C2 C5 122.8(6) . .
C1 C3 C2 119.4(6) 2_474 .
C1 C3 C4 119.2(6) 2_474 .
C2 C3 C4 121.4(6) . .
O1 C4 O2 124.3(7) . .
O1 C4 C3 118.6(6) . .
O2 C4 C3 117.1(6) . .
O3 C5 O4 125.1(6) . .
O3 C5 C2 118.3(6) . .
O4 C5 C2 116.5(6) . .
O5 C6 O6 126.8(7) . .
O5 C6 C6 117.7(8) . 2_253
O6 C6 C6 115.5(8) . 2_253
C4 O1 Y1 174.4(5) . 2_364
C4 O2 Y1 125.6(5) . .
C5 O3 Y1 163.2(5) . 2_363
C5 O4 Y1 131.1(4) . 1_655
C6 O5 Y1 119.2(5) . .
C6 O6 Y1 117.3(5) . 2_253
Y1 O7 H7B 125.8 . .
Y1 O7 H7A 126.1 . .
H7B O7 H7A 90.7 . .
Y1 O8 H8A 121.6 . .
Y1 O8 H8B 114.6 . .
H8A O8 H8B 123.7 . .

loop_
_geom_bond_atom_site_label_1
_geom_bond_atom_site_label_2
_geom_bond_distance
_geom_bond_site_symmetry_2
Y1 O3 2.296(5) 2_363
Y1 O1 2.297(5) 2_364
Y1 O5 2.342(6) .
Y1 O8 2.347(5) .
Y1 O2 2.385(5) .
Y1 O7 2.390(5) .
Y1 O6 2.411(5) 2_253
Y1 O4 2.429(5) 1_455
C1 C2 1.389(10) .
C1 C3 1.391(9) 2_474
C1 H1 0.9300 .
C2 C3 1.394(10) .
C2 C5 1.524(9) .
C3 C4 1.516(10) .
C4 O1 1.248(8) .
C4 O2 1.254(9) .
C5 O3 1.240(8) .
C5 O4 1.271(8) .
C6 O5 1.244(9) .
C6 O6 1.265(9) .
C6 C6 1.548(15) 2_253
O7 H7B 0.9712 .
O7 H7A 0.9381 .
O8 H8A 0.9659 .
O8 H8B 0.9692 .

loop_
_publcif_info_datablock.id
_publcif_info_datablock.publ_exptl
_publcif_info_datablock.publ_geom
_publcif_info_datablock.structure
{c8d629a4-a5f7-47f3-9c43-196f554ca331} y y y

loop_
_publcif_info_exptl_table_extra_item
sin_theta_over_lambda_max

loop_
_publcif_info_tables.block_id
_publcif_info_tables.reference_item
{c8d629a4-a5f7-47f3-9c43-196f554ca331} '_publcif_info_datablock.publ_exptl'
